data_7047238
loop_
_publ_author_name
'Xie, Ming-Hua'
'Wang, Ya'
'Li, Ruo-Fei'
'Dong, Peng-Yu'
'Hou, Gui-Hua'
'Shao, Rong'
'Xi, Xin-Guo'
'Guan, Rong-Feng'
'Yang, Xiu-Li'

_publ_section_title
;
 A multifunctional Co-based metal-organic framework: heterogeneous
 catalysis, chemiluminescence sensing and moisture-dependent
 solvatochromism.
;
_journal_issue 35
_journal_name_full 'Dalton transactions (Cambridge, England : 2003)'
_journal_page_first 12406
_journal_page_last 12413
_journal_paper_doi 10.1039/c8dt02625d
_journal_volume 47
_journal_year 2018
_chemical_formula_sum 'C36 H44 Co3 N4 O16'
_chemical_formula_weight 965.54
_chemical_properties_physical Moisture-sensitive,Oxygen-sensitive
_space_group_crystal_system monoclinic
_space_group_IT_number 14
_space_group_name_Hall '-P 2ybc'
_space_group_name_H-M_alt 'P 1 21/c 1'
_symmetry_space_group_name_Hall '-P 2ybc'
_symmetry_space_group_name_H-M 'P 1 21/c 1'
_atom_sites_solution_hydrogens mixed
_audit_creation_method SHELXL-2017/1
_audit_update_record
;
2018-07-12 deposited with the CCDC.
2018-08-08 downloaded from the CCDC.
;
_cell_angle_alpha 90
_cell_angle_beta 96.473(2)
_cell_angle_gamma 90
_cell_formula_units_Z 2
_cell_length_a 6.3974(5)
_cell_length_b 13.7521(13)
_cell_length_c 22.3408(19)
_cell_measurement_reflns_used 1224
_cell_measurement_temperature 293(2)
_cell_measurement_theta_max 71.2230
_cell_measurement_theta_min 3.8400
_cell_volume 1953.0(3)
_computing_cell_refinement 'Bruker FRAMBO'
_computing_data_collection 'Bruker FRAMBO'
_computing_data_reduction 'Bruker SAINT'
_computing_molecular_graphics 'Bruker SHELXTL'
_computing_publication_material 'Bruker SHELXTL'
_computing_structure_refinement 'SHELXL-2017/1 (Sheldrick, 2017)'
_computing_structure_solution 'SHELXS-97 (Sheldrick, 1990)'
_diffrn_ambient_temperature 293(2)
_diffrn_detector 'CCD plate'
_diffrn_detector_area_resol_mean 8.1281
_diffrn_detector_type Eos
_diffrn_measured_fraction_theta_full 0.992
_diffrn_measured_fraction_theta_max 0.992
_diffrn_measurement_device_type 'Xcalibur, Eos, Gemini'
_diffrn_radiation_type CuK\a
_diffrn_radiation_wavelength 1.54178
_diffrn_reflns_av_unetI/netI 0.1247
_diffrn_reflns_Laue_measured_fraction_full 0.992
_diffrn_reflns_Laue_measured_fraction_max 0.992
_diffrn_reflns_limit_h_max 7
_diffrn_reflns_limit_h_min -7
_diffrn_reflns_limit_k_max 16
_diffrn_reflns_limit_k_min -16
_diffrn_reflns_limit_l_max 26
_diffrn_reflns_limit_l_min -4
_diffrn_reflns_number 3380
_diffrn_reflns_point_group_measured_fraction_full 0.992
_diffrn_reflns_point_group_measured_fraction_max 0.992
_diffrn_reflns_theta_full 66.041
_diffrn_reflns_theta_max 66.041
_diffrn_reflns_theta_min 3.781
_exptl_absorpt_coefficient_mu 10.550
_exptl_absorpt_correction_T_max 0.4184
_exptl_absorpt_correction_T_min 0.1779
_exptl_absorpt_correction_type multi-scan
_exptl_absorpt_process_details sadabs
_exptl_crystal_colour pink
_exptl_crystal_density_diffrn 1.642
_exptl_crystal_description needle
_exptl_crystal_F_000 994
_exptl_crystal_preparation catalysis
_exptl_crystal_size_max 0.250
_exptl_crystal_size_mid 0.120
_exptl_crystal_size_min 0.100
_refine_diff_density_max 1.535
_refine_diff_density_min -0.764
_refine_diff_density_rms 0.140
_refine_ls_extinction_method none
_refine_ls_goodness_of_fit_ref 1.050
_refine_ls_hydrogen_treatment constr
_refine_ls_matrix_type full
_refine_ls_number_parameters 286
_refine_ls_number_reflns 3380
_refine_ls_number_restraints 86
_refine_ls_restrained_S_all 1.050
_refine_ls_R_factor_all 0.1420
_refine_ls_R_factor_gt 0.0996
_refine_ls_shift/su_max 0.001
_refine_ls_shift/su_mean 0.000
_refine_ls_structure_factor_coef Fsqd
_refine_ls_weighting_details 'w=1/[\s^2^(Fo^2^)+(0.1341P)^2^+3.9380P] where P=(Fo^2^+2Fc^2^)/3'
_refine_ls_weighting_scheme calc
_refine_ls_wR_factor_gt 0.2436
_refine_ls_wR_factor_ref 0.2773
_reflns_Friedel_coverage 0.000
_reflns_number_gt 2225
_reflns_number_total 3380
_reflns_threshold_expression 'I > 2\s(I)'
_cod_data_source_file c8dt02625d2.cif
_cod_data_source_block 180620a
_cod_depositor_comments 'Adding full bibliography for 7047238.cif.'
_cod_database_code 7047238
_shelx_shelxl_version_number 2017/1
_shelx_space_group_comment
;
The symmetry employed for this shelxl refinement is uniquely defined
by the following loop, which should always be used as a source of
symmetry information in preference to the above space-group names.
They are only intended as comments.
;
_shelx_estimated_absorpt_t_min 0.178
_shelx_estimated_absorpt_t_max 0.418

loop_
_space_group_symop_operation_xyz
'x, y, z'
'-x, y+1/2, -z+1/2'
'-x, -y, -z'
'x, -y-1/2, z-1/2'

loop_
_atom_site_label
_atom_site_type_symbol
_atom_site_fract_x
_atom_site_fract_y
_atom_site_fract_z
_atom_site_U_iso_or_equiv
_atom_site_adp_type
_atom_site_occupancy
_atom_site_site_symmetry_order
_atom_site_calc_flag
_atom_site_refinement_flags_posn
_atom_site_refinement_flags_adp
_atom_site_refinement_flags_occupancy
_atom_site_disorder_assembly
_atom_site_disorder_group
Co1 Co 0.500000 0.500000 0.500000 0.0236(5) Uani 1 2 d S . P . .
Co2 Co 0.0162(2) 0.58599(10) 0.54411(6) 0.0273(4) Uani 1 1 d . . . . .
N1 N 0.4447(16) 0.4068(6) 0.8988(4) 0.040(3) Uani 0.77(7) 1 d . . P A 1
H1 H 0.347769 0.364071 0.901207 0.048 Uiso 0.77(7) 1 calc R U P A 1
N2 N 0.981(2) 0.7180(10) 0.7788(5) 0.060(3) Uani 0.764(19) 1 d D U P B 1
N1' N 0.6395(17) 0.3796(7) 0.8752(4) 0.039(3) Uani 0.23(7) 1 d . . P A 2
H1' H 0.734505 0.344764 0.895337 0.046 Uiso 0.23(7) 1 calc R U P A 2
N2' N 0.986(7) 0.705(3) 0.7725(17) 0.060(3) Uani 0.236(19) 1 d D . P B 2
O1 O 0.5436(10) 0.3483(5) 0.5084(3) 0.0349(16) Uani 1 1 d . . . . .
O2 O 0.8905(10) 0.3175(5) 0.5178(3) 0.0377(17) Uani 1 1 d . . . . .
O3 O 0.5777(10) 0.5174(5) 0.5962(3) 0.0382(17) Uani 1 1 d . . . . .
O4 O 0.9271(10) 0.5048(5) 0.6168(3) 0.0354(16) Uani 1 1 d . . . . .
O5 O 0.909(4) 0.6995(13) 0.6819(6) 0.139(7) Uani 0.764(19) 1 d D U P B 1
O5' O 1.123(10) 0.702(4) 0.6910(19) 0.139(7) Uani 0.236(19) 1 d D . P B 2
O6 O 0.2045(10) 0.4727(5) 0.5216(2) 0.0286(14) Uani 1 1 d . . . . .
O7 O -0.1841(11) 0.7056(5) 0.5643(3) 0.0436(18) Uani 1 1 d . . . . .
H7C H -0.185070 0.710662 0.602136 0.052 Uiso 1 1 d R U . . .
H7D H -0.309270 0.695443 0.548417 0.052 Uiso 1 1 d R U . . .
O8 O 0.2573(11) 0.6410(6) 0.6107(3) 0.0440(18) Uani 1 1 d . . . . .
H8B H 0.360060 0.601720 0.616788 0.053 Uiso 1 1 d R U . . .
H8C H 0.207120 0.651070 0.643848 0.053 Uiso 1 1 d R U . . .
C1 C 0.7028(15) 0.2948(6) 0.5218(4) 0.028(2) Uani 1 1 d . . . . .
C2 C 0.6628(14) 0.1930(7) 0.5426(4) 0.027(2) Uani 1 1 d . . . . .
C3 C 0.4709(16) 0.1688(8) 0.5625(4) 0.037(2) Uani 1 1 d . . . . .
H3 H 0.365935 0.215665 0.561767 0.045 Uiso 1 1 calc R U . . .
C4 C 0.4330(16) 0.0755(7) 0.5834(4) 0.034(2) Uani 1 1 d . . . . .
H4 H 0.306016 0.061571 0.598152 0.041 Uiso 1 1 calc R U . . .
C5 C 0.5851(16) 0.0033(7) 0.5822(4) 0.034(2) Uani 1 1 d . . . . .
C6 C 0.7751(16) 0.0258(8) 0.5606(4) 0.039(3) Uani 1 1 d . . . . .
H6 H 0.876731 -0.022066 0.558599 0.047 Uiso 1 1 calc R U . . .
C7 C 0.8124(16) 0.1206(7) 0.5419(4) 0.033(2) Uani 1 1 d . . . . .
H7A H 0.941318 0.135373 0.528605 0.039 Uiso 1 1 calc R U . . .
C8 C 0.7440(17) 0.4988(7) 0.6311(4) 0.033(2) Uani 1 1 d . . . . .
C9 C 0.7151(15) 0.4696(7) 0.6945(4) 0.031(2) Uani 1 1 d . . . . .
C10 C 0.5184(16) 0.4551(9) 0.7114(4) 0.042(3) Uani 1 1 d . . . . .
H10 H 0.401475 0.462476 0.682979 0.050 Uiso 1 1 calc R U . . .
C11 C 0.4894(17) 0.4289(9) 0.7711(5) 0.047(3) Uani 1 1 d . . . . .
H11 H 0.354480 0.420156 0.781919 0.057 Uiso 1 1 calc R U . . .
C12 C 0.6624(16) 0.4166(7) 0.8134(4) 0.034(2) Uani 1 1 d . . . . .
C13 C 0.8624(17) 0.4320(8) 0.7965(5) 0.044(3) Uani 1 1 d . . . . .
H13 H 0.979743 0.424735 0.824747 0.053 Uiso 1 1 calc R U . . .
C14 C 0.8882(16) 0.4583(8) 0.7377(4) 0.037(2) Uani 1 1 d . . . . .
H14 H 1.022905 0.468422 0.726978 0.044 Uiso 1 1 calc R U . . .
C15 C 0.6395(17) 0.3796(7) 0.8752(4) 0.039(3) Uani 0.77(7) 1 d . . P A 1
H15A H 0.648992 0.309198 0.874710 0.046 Uiso 0.77(7) 1 calc R U P A 1
H15B H 0.756746 0.403528 0.902535 0.046 Uiso 0.77(7) 1 calc R U P A 1
C16 C 0.849(3) 0.7191(11) 0.7290(6) 0.077(6) Uani 0.764(19) 1 d D U P B 1
H16 H 0.708619 0.735220 0.730643 0.093 Uiso 0.764(19) 1 calc R U P B 1
C17 C 1.206(3) 0.695(2) 0.7848(7) 0.068(5) Uani 0.764(19) 1 d D U P B 1
H17A H 1.232169 0.638194 0.809497 0.103 Uiso 0.764(19) 1 d R U P B 1
H17B H 1.284980 0.748770 0.803128 0.103 Uiso 0.764(19) 1 d R U P B 1
H17C H 1.248324 0.682899 0.745632 0.103 Uiso 0.764(19) 1 d R U P B 1
C18 C 0.892(3) 0.7439(16) 0.8350(7) 0.086(7) Uani 0.764(19) 1 d D U P B 1
H18A H 0.741076 0.743816 0.828241 0.129 Uiso 0.764(19) 1 d R U P B 1
H18B H 0.940457 0.807385 0.847886 0.129 Uiso 0.764(19) 1 d R U P B 1
H18C H 0.937886 0.697129 0.865615 0.129 Uiso 0.764(19) 1 d R U P B 1
C15' C 0.4447(16) 0.4068(6) 0.8988(4) 0.040(3) Uani 0.23(7) 1 d . . P A 2
H15C H 0.330011 0.391593 0.868017 0.048 Uiso 0.23(7) 1 calc R U P A 2
H15D H 0.429170 0.364585 0.932815 0.048 Uiso 0.23(7) 1 calc R U P A 2
C16' C 0.952(9) 0.704(4) 0.7125(17) 0.077(6) Uani 0.236(19) 1 d D . P B 2
H16' H 0.819836 0.705379 0.690217 0.093 Uiso 0.236(19) 1 calc R U P B 2
C17' C 1.200(8) 0.704(9) 0.804(2) 0.068(5) Uani 0.236(19) 1 d D . P B 2
H17D H 1.293702 0.735448 0.780046 0.103 Uiso 0.236(19) 1 d R U P B 2
H17E H 1.244326 0.637527 0.811518 0.103 Uiso 0.236(19) 1 d R U P B 2
H17F H 1.202548 0.737014 0.842298 0.103 Uiso 0.236(19) 1 d R U P B 2
C18' C 0.812(10) 0.709(5) 0.810(3) 0.086(7) Uani 0.236(19) 1 d D . P B 2
H18D H 0.827617 0.765314 0.835407 0.129 Uiso 0.236(19) 1 d R U P B 2
H18E H 0.816929 0.651426 0.834865 0.129 Uiso 0.236(19) 1 d R U P B 2
H18F H 0.679936 0.711431 0.785272 0.129 Uiso 0.236(19) 1 d R U P B 2

loop_
_atom_site_aniso_label
_atom_site_aniso_U_11
_atom_site_aniso_U_22
_atom_site_aniso_U_33
_atom_site_aniso_U_23
_atom_site_aniso_U_13
_atom_site_aniso_U_12
Co1 0.0222(10) 0.0251(11) 0.0231(10) 0.0038(8) 0.0017(8) 0.0026(9)
Co2 0.0237(8) 0.0259(8) 0.0323(8) 0.0025(6) 0.0031(6) 0.0015(7)
N1 0.059(6) 0.027(5) 0.036(5) 0.003(4) 0.011(4) -0.006(4)
N2 0.067(7) 0.056(8) 0.055(7) 0.019(6) 0.000(6) -0.003(6)
N1' 0.066(7) 0.027(5) 0.022(5) 0.005(4) 0.001(5) 0.008(5)
N2' 0.067(7) 0.056(8) 0.055(7) 0.019(6) 0.000(6) -0.003(6)
O1 0.033(4) 0.028(4) 0.044(4) 0.005(3) 0.005(3) 0.004(3)
O2 0.027(4) 0.034(4) 0.050(4) 0.013(3) -0.002(3) -0.006(3)
O3 0.036(4) 0.053(5) 0.024(3) 0.005(3) -0.003(3) 0.006(3)
O4 0.032(4) 0.040(4) 0.035(4) 0.005(3) 0.005(3) -0.002(3)
O5 0.226(18) 0.106(11) 0.080(9) -0.008(9) -0.001(12) -0.041(13)
O5' 0.226(18) 0.106(11) 0.080(9) -0.008(9) -0.001(12) -0.041(13)
O6 0.030(3) 0.032(4) 0.024(3) 0.006(3) 0.001(3) 0.002(3)
O7 0.043(4) 0.045(5) 0.041(4) -0.009(3) -0.001(3) 0.002(4)
O8 0.038(4) 0.052(5) 0.042(4) -0.010(4) 0.005(3) -0.006(4)
C1 0.042(6) 0.018(5) 0.020(4) 0.002(4) -0.005(4) 0.006(4)
C2 0.037(5) 0.026(5) 0.017(4) 0.006(4) 0.005(4) 0.002(4)
C3 0.046(6) 0.033(6) 0.034(5) 0.007(4) 0.007(4) 0.006(5)
C4 0.037(5) 0.036(6) 0.029(5) -0.004(4) 0.005(4) 0.006(5)
C5 0.043(6) 0.031(5) 0.025(5) -0.011(4) -0.001(4) -0.007(5)
C6 0.037(6) 0.045(7) 0.034(5) -0.004(5) -0.001(4) 0.012(5)
C7 0.039(6) 0.028(5) 0.031(5) 0.003(4) 0.004(4) 0.002(4)
C8 0.047(6) 0.027(5) 0.023(5) 0.004(4) -0.002(4) 0.011(5)
C9 0.037(6) 0.036(6) 0.017(4) -0.001(4) -0.004(4) -0.008(4)
C10 0.036(6) 0.059(7) 0.029(5) 0.008(5) -0.005(4) -0.008(5)
C11 0.033(6) 0.070(8) 0.039(6) 0.009(6) 0.008(5) 0.006(6)
C12 0.047(6) 0.026(5) 0.027(5) -0.003(4) -0.005(4) 0.011(5)
C13 0.042(6) 0.049(7) 0.038(6) 0.006(5) -0.008(5) 0.005(5)
C14 0.034(5) 0.049(7) 0.027(5) 0.006(5) -0.001(4) 0.000(5)
C15 0.066(7) 0.027(5) 0.022(5) 0.005(4) 0.001(5) 0.008(5)
C16 0.098(14) 0.054(10) 0.080(12) 0.007(9) 0.013(11) -0.017(10)
C17 0.080(11) 0.095(14) 0.029(11) -0.011(13) -0.002(9) -0.002(9)
C18 0.102(19) 0.082(18) 0.077(16) 0.022(12) 0.023(13) -0.005(13)
C15' 0.059(6) 0.027(5) 0.036(5) 0.003(4) 0.011(4) -0.006(4)
C16' 0.098(14) 0.054(10) 0.080(12) 0.007(9) 0.013(11) -0.017(10)
C17' 0.080(11) 0.095(14) 0.029(11) -0.011(13) -0.002(9) -0.002(9)
C18' 0.102(19) 0.082(18) 0.077(16) 0.022(12) 0.023(13) -0.005(13)

loop_
_atom_type_symbol
_atom_type_description
_atom_type_scat_dispersion_real
_atom_type_scat_dispersion_imag
_atom_type_scat_source
C C 0.0181 0.0091 'International Tables Vol C Tables 4.2.6.8 and 6.1.1.4'
H H 0.0000 0.0000 'International Tables Vol C Tables 4.2.6.8 and 6.1.1.4'
N N 0.0311 0.0180 'International Tables Vol C Tables 4.2.6.8 and 6.1.1.4'
O O 0.0492 0.0322 'International Tables Vol C Tables 4.2.6.8 and 6.1.1.4'
Co Co -2.3653 3.6143 'International Tables Vol C Tables 4.2.6.8 and 6.1.1.4'

loop_
_geom_angle_atom_site_label_1
_geom_angle_atom_site_label_2
_geom_angle_atom_site_label_3
_geom_angle
_geom_angle_site_symmetry_1
_geom_angle_site_symmetry_3
O6 Co1 O6 180.0 . 3_666
O6 Co1 O1 85.1(2) . .
O6 Co1 O1 94.9(2) 3_666 .
O6 Co1 O1 94.9(2) . 3_666
O6 Co1 O1 85.1(2) 3_666 3_666
O1 Co1 O1 180.0(3) . 3_666
O6 Co1 O3 84.3(2) . .
O6 Co1 O3 95.7(2) 3_666 .
O1 Co1 O3 90.4(3) . .
O1 Co1 O3 89.6(3) 3_666 .
O6 Co1 O3 95.7(2) . 3_666
O6 Co1 O3 84.3(2) 3_666 3_666
O1 Co1 O3 89.6(3) . 3_666
O1 Co1 O3 90.4(3) 3_666 3_666
O3 Co1 O3 180.0 . 3_666
O2 Co2 O6 95.8(3) 3_666 .
O2 Co2 O6 90.1(3) 3_666 3_566
O6 Co2 O6 84.5(3) . 3_566
O2 Co2 O4 171.3(3) 3_666 1_455
O6 Co2 O4 90.2(3) . 1_455
O6 Co2 O4 96.7(3) 3_566 1_455
O2 Co2 O8 89.9(3) 3_666 .
O6 Co2 O8 92.4(3) . .
O6 Co2 O8 176.8(3) 3_566 .
O4 Co2 O8 83.6(3) 1_455 .
O2 Co2 O7 82.7(3) 3_666 .
O6 Co2 O7 177.9(2) . .
O6 Co2 O7 94.1(3) 3_566 .
O4 Co2 O7 91.4(3) 1_455 .
O8 Co2 O7 89.1(3) . .
C5 N1 C15 120.0(9) 2_656 .
C5 N1 H1 120.0 2_656 .
C15 N1 H1 120.0 . .
C16 N2 C17 127.6(11) . .
C16 N2 C18 116.1(11) . .
C17 N2 C18 116.3(10) . .
C15' N1' C12 115.1(8) . .
C15' N1' H1' 122.4 . .
C12 N1' H1' 122.4 . .
C16' N2' C18' 121.7(15) . .
C16' N2' C17' 121.8(14) . .
C18' N2' C17' 116.5(14) . .
C1 O1 Co1 133.7(6) . .
C1 O2 Co2 124.2(6) . 3_666
C8 O3 Co1 132.0(6) . .
C8 O4 Co2 125.1(6) . 1_655
Co1 O6 Co2 120.0(3) . .
Co1 O6 Co2 118.6(3) . 3_566
Co2 O6 Co2 95.5(3) . 3_566
Co2 O7 H7C 109.9 . .
Co2 O7 H7D 109.9 . .
H7C O7 H7D 108.4 . .
Co2 O8 H8B 111.5 . .
Co2 O8 H8C 110.3 . .
H8B O8 H8C 109.1 . .
O2 C1 O1 126.2(9) . .
O2 C1 C2 116.8(8) . .
O1 C1 C2 117.0(9) . .
C7 C2 C3 117.9(9) . .
C7 C2 C1 121.6(9) . .
C3 C2 C1 120.5(8) . .
C2 C3 C4 121.3(9) . .
C2 C3 H3 119.3 . .
C4 C3 H3 119.3 . .
C5 C4 C3 120.0(10) . .
C5 C4 H4 120.0 . .
C3 C4 H4 120.0 . .
C4 C5 C6 119.2(10) . .
C4 C5 N1 123.1(10) . 2_646
C6 C5 N1 117.7(9) . 2_646
C5 C6 C7 119.7(9) . .
C5 C6 H6 120.1 . .
C7 C6 H6 120.1 . .
C2 C7 C6 121.8(9) . .
C2 C7 H7A 119.1 . .
C6 C7 H7A 119.1 . .
O4 C8 O3 125.0(9) . .
O4 C8 C9 118.4(8) . .
O3 C8 C9 116.6(9) . .
C10 C9 C14 118.6(9) . .
C10 C9 C8 120.8(8) . .
C14 C9 C8 120.6(9) . .
C9 C10 C11 121.3(9) . .
C9 C10 H10 119.4 . .
C11 C10 H10 119.4 . .
C12 C11 C10 119.8(10) . .
C12 C11 H11 120.1 . .
C10 C11 H11 120.1 . .
C11 C12 C13 119.0(9) . .
C11 C12 C15 121.3(10) . .
C13 C12 C15 119.5(9) . .
C11 C12 N1' 121.3(10) . .
C13 C12 N1' 119.5(9) . .
C12 C13 C14 120.5(9) . .
C12 C13 H13 119.7 . .
C14 C13 H13 119.7 . .
C13 C14 C9 120.9(10) . .
C13 C14 H14 119.6 . .
C9 C14 H14 119.6 . .
N1 C15 C12 115.1(8) . .
N1 C15 H15A 108.5 . .
C12 C15 H15A 108.5 . .
N1 C15 H15B 108.5 . .
C12 C15 H15B 108.5 . .
H15A C15 H15B 107.5 . .
O5 C16 N2 120.0(14) . .
O5 C16 H16 120.0 . .
N2 C16 H16 120.0 . .
N2 C17 H17A 109.5 . .
N2 C17 H17B 109.7 . .
H17A C17 H17B 109.5 . .
N2 C17 H17C 109.2 . .
H17A C17 H17C 109.5 . .
H17B C17 H17C 109.5 . .
N2 C18 H18A 110.1 . .
N2 C18 H18B 109.2 . .
H18A C18 H18B 109.5 . .
N2 C18 H18C 109.1 . .
H18A C18 H18C 109.5 . .
H18B C18 H18C 109.5 . .
C5 C15' N1' 120.0(9) 2_656 .
C5 C15' H15C 107.3 2_656 .
N1' C15' H15C 107.3 . .
C5 C15' H15D 107.3 2_656 .
N1' C15' H15D 107.3 . .
H15C C15' H15D 106.9 . .
O5' C16' N2' 109.6(17) . .
O5' C16' H16' 125.2 . .
N2' C16' H16' 125.2 . .
N2' C17' H17D 108.8 . .
N2' C17' H17E 109.6 . .
H17D C17' H17E 109.5 . .
N2' C17' H17F 109.9 . .
H17D C17' H17F 109.5 . .
H17E C17' H17F 109.5 . .
N2' C18' H18D 109.1 . .
N2' C18' H18E 109.1 . .
H18D C18' H18E 109.5 . .
N2' C18' H18F 110.2 . .
H18D C18' H18F 109.5 . .
H18E C18' H18F 109.5 . .

loop_
_geom_bond_atom_site_label_1
_geom_bond_atom_site_label_2
_geom_bond_distance
_geom_bond_site_symmetry_2
Co1 O6 2.038(6) .
Co1 O6 2.038(6) 3_666
Co1 O1 2.110(7) .
Co1 O1 2.110(7) 3_666
Co1 O3 2.164(6) .
Co1 O3 2.164(6) 3_666
Co2 O2 2.053(7) 3_666
Co2 O6 2.066(6) .
Co2 O6 2.081(6) 3_566
Co2 O4 2.102(7) 1_455
Co2 O8 2.157(7) .
Co2 O7 2.164(7) .
N1 C5 1.413(13) 2_656
N1 C15 1.456(13) .
N1 H1 0.8600 .
N2 C16 1.320(9) .
N2 C17 1.463(9) .
N2 C18 1.481(9) .
N1' C15' 1.456(13) .
N1' C12 1.493(13) .
N1' H1' 0.8600 .
N2' C16' 1.334(10) .
N2' C18' 1.469(10) .
N2' C17' 1.471(10) .
O1 C1 1.264(10) .
O2 C1 1.254(11) .
O3 C8 1.272(11) .
O4 C8 1.251(12) .
O5 C16 1.191(9) .
O5' C16' 1.245(10) .
O7 H7C 0.8498 .
O7 H7D 0.8500 .
O8 H8B 0.8499 .
O8 H8C 0.8501 .
C1 C2 1.506(12) .
C2 C7 1.382(13) .
C2 C3 1.392(13) .
C3 C4 1.396(14) .
C3 H3 0.9300 .
C4 C5 1.393(14) .
C4 H4 0.9300 .
C5 C6 1.392(14) .
C6 C7 1.398(14) .
C6 H6 0.9300 .
C7 H7A 0.9300 .
C8 C9 1.505(13) .
C9 C10 1.368(13) .
C9 C14 1.392(12) .
C10 C11 1.415(14) .
C10 H10 0.9300 .
C11 C12 1.383(14) .
C11 H11 0.9300 .
C12 C13 1.391(15) .
C12 C15 1.493(13) .
C13 C14 1.391(14) .
C13 H13 0.9300 .
C14 H14 0.9300 .
C15 H15A 0.9700 .
C15 H15B 0.9700 .
C16 H16 0.9300 .
C17 H17A 0.9600 .
C17 H17B 0.9600 .
C17 H17C 0.9600 .
C18 H18A 0.9600 .
C18 H18B 0.9600 .
C18 H18C 0.9600 .
C15' H15C 0.9700 .
C15' H15D 0.9700 .
C16' H16' 0.9300 .
C17' H17D 0.9600 .
C17' H17E 0.9600 .
C17' H17F 0.9600 .
C18' H18D 0.9600 .
C18' H18E 0.9600 .
C18' H18F 0.9600 .

loop_
_geom_hbond_atom_site_label_D
_geom_hbond_atom_site_label_H
_geom_hbond_atom_site_label_A
_geom_hbond_distance_DH
_geom_hbond_distance_HA
_geom_hbond_distance_DA
_geom_hbond_angle_DHA
_geom_hbond_site_symmetry_A
_geom_hbond_publ_flag
N1^a H1^a O7 0.86 2.57 3.380(11) 156.6 2_546 yes
O7 H7C O5^a 0.85 1.82 2.631(16) 158.1 1_455 yes
O7 H7C O5'^b 0.85 2.64 3.26(6) 131.1 1_455 yes
O7 H7D O1 0.85 1.95 2.763(9) 160.5 3_566 yes
O8 H8B O3 0.85 1.91 2.710(10) 157.0 . yes
O8 H8C O5^a 0.85 2.27 2.99(2) 142.0 1_455 yes
O8 H8C O5'^b 0.85 1.42 2.24(4) 159.7 1_455 yes
C15^a H15A^a O8 0.97 2.40 3.354(12) 167.0 2_646 yes

loop_
_geom_torsion_atom_site_label_1
_geom_torsion_atom_site_label_2
_geom_torsion_atom_site_label_3
_geom_torsion_atom_site_label_4
_geom_torsion
_geom_torsion_site_symmetry_1
_geom_torsion_site_symmetry_4
Co2 O2 C1 O1 -29.5(13) 3_666 .
Co2 O2 C1 C2 148.3(6) 3_666 .
Co1 O1 C1 O2 -21.6(14) . .
Co1 O1 C1 C2 160.6(6) . .
O2 C1 C2 C7 -16.8(12) . .
O1 C1 C2 C7 161.2(8) . .
O2 C1 C2 C3 164.2(8) . .
O1 C1 C2 C3 -17.9(12) . .
C7 C2 C3 C4 2.6(14) . .
C1 C2 C3 C4 -178.3(8) . .
C2 C3 C4 C5 -2.9(14) . .
C3 C4 C5 C6 0.7(14) . .
C3 C4 C5 N1 -178.3(9) . 2_646
C4 C5 C6 C7 1.6(13) . .
N1 C5 C6 C7 -179.4(9) 2_646 .
C3 C2 C7 C6 -0.3(13) . .
C1 C2 C7 C6 -179.3(8) . .
C5 C6 C7 C2 -1.8(14) . .
Co2 O4 C8 O3 20.3(14) 1_655 .
Co2 O4 C8 C9 -158.4(7) 1_655 .
Co1 O3 C8 O4 32.7(15) . .
Co1 O3 C8 C9 -148.7(7) . .
O4 C8 C9 C10 -175.2(10) . .
O3 C8 C9 C10 6.1(15) . .
O4 C8 C9 C14 5.8(15) . .
O3 C8 C9 C14 -172.9(10) . .
C14 C9 C10 C11 -0.1(17) . .
C8 C9 C10 C11 -179.1(10) . .
C9 C10 C11 C12 -0.8(18) . .
C10 C11 C12 C13 1.3(17) . .
C10 C11 C12 C15 -173.9(10) . .
C10 C11 C12 N1' -173.9(10) . .
C15' N1' C12 C11 -32.0(14) . .
C15' N1' C12 C13 152.9(9) . .
C11 C12 C13 C14 -0.9(16) . .
C15 C12 C13 C14 174.4(10) . .
N1' C12 C13 C14 174.4(10) . .
C12 C13 C14 C9 0.0(17) . .
C10 C9 C14 C13 0.5(16) . .
C8 C9 C14 C13 179.5(10) . .
C5 N1 C15 C12 -73.4(11) 2_656 .
C11 C12 C15 N1 -32.0(14) . .
C13 C12 C15 N1 152.9(9) . .
C17 N2 C16 O5 0.2(7) . .
C18 N2 C16 O5 179.7(6) . .
C12 N1' C15' C5 -73.4(11) . 2_656
C18' N2' C16' O5' 179.9(6) . .
C17' N2' C16' O5' 0.0(6) . .
